data_2223339
loop_
_publ_author_name
'Jing, Lin-Hai'

_publ_section_title
;
 (<i>E</i>)-1-(4-Nitrophenyl)-3-phenylprop-2-en-1-one
;
_journal_coeditor_code CI2913
_journal_issue 10
_journal_name_full 'Acta Crystallographica Section E'
_journal_page_first o2510
_journal_paper_doi 10.1107/S1600536809037556
_journal_volume 65
_journal_year 2009
_chemical_formula_iupac 'C15 H11 N O3'
_chemical_formula_moiety 'C15 H11 N O3'
_chemical_formula_sum 'C15 H11 N O3'
_chemical_formula_weight 253.25
_chemical_name_systematic
;
(<i>E</i>)-1-(4-Nitrophenyl)-3-phenylprop-2-en-1-one
;
_space_group_IT_number 14
_symmetry_cell_setting monoclinic
_symmetry_space_group_name_Hall '-P 2ybc'
_symmetry_space_group_name_H-M 'P 1 21/c 1'
_atom_sites_solution_hydrogens geom
_atom_sites_solution_primary direct
_atom_sites_solution_secondary difmap
_audit_creation_method SHELXL-97
_cell_angle_alpha 90.00
_cell_angle_beta 92.106(3)
_cell_angle_gamma 90.00
_cell_formula_units_Z 4
_cell_length_a 6.2139(10)
_cell_length_b 13.159(2)
_cell_length_c 14.450(3)
_cell_measurement_reflns_used 3448
_cell_measurement_temperature 93(2)
_cell_measurement_theta_max 27.50
_cell_measurement_theta_min 3.10
_cell_volume 1180.8(4)
_computing_cell_refinement 'RAPID-AUTO (Rigaku, 2004)'
_computing_data_collection 'RAPID-AUTO (Rigaku, 2004)'
_computing_data_reduction 'RAPID-AUTO (Rigaku, 2004)'
_computing_molecular_graphics 'XP in SHELXTL (Sheldrick, 2008)'
_computing_publication_material 'SHELXL97 (Sheldrick, 2008)'
_computing_structure_refinement 'SHELXL97 (Sheldrick, 2008)'
_computing_structure_solution 'SHELXS97 (Sheldrick, 2008)'
_diffrn_ambient_temperature 93(2)
_diffrn_measured_fraction_theta_full 0.995
_diffrn_measured_fraction_theta_max 0.995
_diffrn_measurement_device_type 'Rigaku SPIDER'
_diffrn_measurement_method \w
_diffrn_radiation_monochromator graphite
_diffrn_radiation_source 'fine-focus sealed tube'
_diffrn_radiation_type MoK\a
_diffrn_radiation_wavelength 0.71073
_diffrn_reflns_av_R_equivalents 0.0248
_diffrn_reflns_av_sigmaI/netI 0.0225
_diffrn_reflns_limit_h_max 7
_diffrn_reflns_limit_h_min -8
_diffrn_reflns_limit_k_max 17
_diffrn_reflns_limit_k_min -17
_diffrn_reflns_limit_l_max 15
_diffrn_reflns_limit_l_min -18
_diffrn_reflns_number 9403
_diffrn_reflns_theta_full 27.48
_diffrn_reflns_theta_max 27.48
_diffrn_reflns_theta_min 3.10
_diffrn_standards_decay_% 0
_diffrn_standards_interval_count 0
_diffrn_standards_interval_time 0
_diffrn_standards_number 0
_exptl_absorpt_coefficient_mu 0.100
_exptl_absorpt_correction_type none
_exptl_crystal_colour Yellow
_exptl_crystal_density_diffrn 1.425
_exptl_crystal_density_method 'not measured'
_exptl_crystal_description Needle
_exptl_crystal_F_000 528
_exptl_crystal_size_max 0.50
_exptl_crystal_size_mid 0.18
_exptl_crystal_size_min 0.18
_refine_diff_density_max 0.355
_refine_diff_density_min -0.189
_refine_ls_extinction_method none
_refine_ls_goodness_of_fit_ref 0.998
_refine_ls_hydrogen_treatment constr
_refine_ls_matrix_type full
_refine_ls_number_parameters 172
_refine_ls_number_reflns 2687
_refine_ls_number_restraints 0
_refine_ls_restrained_S_all 0.998
_refine_ls_R_factor_all 0.0480
_refine_ls_R_factor_gt 0.0368
_refine_ls_shift/su_max 0.001
_refine_ls_shift/su_mean 0.000
_refine_ls_structure_factor_coef Fsqd
_refine_ls_weighting_details 'calc w=1/[\s^2^(Fo^2^)+(0.0516P)^2^+0.336P] where P=(Fo^2^+2Fc^2^)/3'
_refine_ls_weighting_scheme calc
_refine_ls_wR_factor_gt 0.0906
_refine_ls_wR_factor_ref 0.0969
_reflns_number_gt 2264
_reflns_number_total 2687
_reflns_threshold_expression I>2\s(I)
_cod_data_source_file ci2913.cif
_cod_data_source_block I
_cod_depositor_comments
;
The following automatic conversions were performed:
'_symmetry_cell_setting' value 'Monoclinic' changed to 'monoclinic'
according to '/home/saulius/struct/CIF-dictionaries/cif_core.dic'
dictionary named 'cif_core.dic' version 2.4.1 from 2010-06-29.

Automatic conversion script
Id: cif_fix_enum 1527 2010-12-29 10:47:43Z saulius 

The following automatic conversions were performed:

'_symmetry_cell_setting' value 'Monoclinic' changed to 'monoclinic'
according to /home/saulius/struct/CIF-dictionaries/cif_core.dic
dictionary named 'cif_core.dic' version 2.4.1 from 2010-06-29.

Automatic conversion script
Id: cif_fix_values 1715 2011-07-08 13:25:40Z adriana 
;
_cod_original_cell_volume 1180.8(3)
_cod_original_sg_symbol_H-M 'P 21/c'
_cod_database_code 2223339
_cod_database_fobs_code 2223339

loop_
_symmetry_equiv_pos_as_xyz
'x, y, z'
'-x, y+1/2, -z+1/2'
'-x, -y, -z'
'x, -y-1/2, z-1/2'

loop_
_atom_site_type_symbol
_atom_site_label
_atom_site_fract_x
_atom_site_fract_y
_atom_site_fract_z
_atom_site_U_iso_or_equiv
_atom_site_adp_type
_atom_site_calc_flag
_atom_site_refinement_flags
_atom_site_occupancy
_atom_site_disorder_assembly
_atom_site_disorder_group
O O1 0.19885(14) 0.39882(7) 0.06264(7) 0.0243(2) Uani d . 1 . .
O O2 0.89968(15) 0.02961(7) 0.20944(7) 0.0266(2) Uani d . 1 . .
O O3 1.11753(14) 0.14090(7) 0.27163(7) 0.0272(2) Uani d . 1 . .
N N1 0.94974(16) 0.11770(8) 0.22851(7) 0.0185(2) Uani d . 1 . .
C C1 0.11212(19) 0.77346(9) 0.04561(8) 0.0179(3) Uani d . 1 . .
H H1 -0.0164 0.7395 0.0258 0.021 Uiso calc R 1 . .
C C2 0.1184(2) 0.87899(9) 0.04625(9) 0.0209(3) Uani d . 1 . .
H H2 -0.0059 0.9169 0.0277 0.025 Uiso calc R 1 . .
C C3 0.3061(2) 0.92892(9) 0.07402(9) 0.0221(3) Uani d . 1 . .
H H3 0.3104 1.0011 0.0741 0.027 Uiso calc R 1 . .
C C4 0.4885(2) 0.87379(9) 0.10183(8) 0.0205(3) Uani d . 1 . .
H H4 0.6170 0.9083 0.1206 0.025 Uiso calc R 1 . .
C C5 0.48224(19) 0.76832(9) 0.10203(8) 0.0180(3) Uani d . 1 . .
H H5 0.6066 0.7309 0.1214 0.022 Uiso calc R 1 . .
C C6 0.29377(19) 0.71675(9) 0.07389(8) 0.0158(3) Uani d . 1 . .
C C7 0.27514(19) 0.60597(9) 0.07315(8) 0.0163(2) Uani d . 1 . .
H H7 0.1469 0.5789 0.0451 0.020 Uiso calc R 1 . .
C C8 0.41785(19) 0.53830(9) 0.10745(8) 0.0169(3) Uani d . 1 . .
H H8 0.5496 0.5604 0.1362 0.020 Uiso calc R 1 . .
C C9 0.36764(19) 0.42863(9) 0.10009(8) 0.0167(3) Uani d . 1 . .
C C10 0.52508(19) 0.35096(9) 0.13838(8) 0.0155(2) Uani d . 1 . .
C C11 0.72971(19) 0.37564(9) 0.17453(8) 0.0173(3) Uani d . 1 . .
H H11 0.7733 0.4448 0.1780 0.021 Uiso calc R 1 . .
C C12 0.87037(19) 0.29959(9) 0.20556(8) 0.0172(3) Uani d . 1 . .
H H12 1.0095 0.3158 0.2308 0.021 Uiso calc R 1 . .
C C13 0.80212(19) 0.19972(9) 0.19868(8) 0.0158(3) Uani d . 1 . .
C C14 0.59903(19) 0.17265(9) 0.16446(8) 0.0174(3) Uani d . 1 . .
H H14 0.5558 0.1034 0.1618 0.021 Uiso calc R 1 . .
C C15 0.46102(19) 0.24900(9) 0.13438(8) 0.0172(3) Uani d . 1 . .
H H15 0.3209 0.2322 0.1107 0.021 Uiso calc R 1 . .

loop_
_atom_site_aniso_label
_atom_site_aniso_U_11
_atom_site_aniso_U_22
_atom_site_aniso_U_33
_atom_site_aniso_U_12
_atom_site_aniso_U_13
_atom_site_aniso_U_23
O1 0.0198(5) 0.0168(4) 0.0355(5) -0.0023(4) -0.0093(4) 0.0018(4)
O2 0.0289(5) 0.0153(4) 0.0349(5) 0.0044(4) -0.0061(4) -0.0033(4)
O3 0.0188(5) 0.0252(5) 0.0367(6) 0.0010(4) -0.0095(4) 0.0031(4)
N1 0.0180(5) 0.0183(5) 0.0190(5) 0.0018(4) 0.0005(4) 0.0008(4)
C1 0.0174(6) 0.0176(6) 0.0184(6) -0.0015(5) -0.0016(5) 0.0006(5)
C2 0.0212(6) 0.0174(6) 0.0238(6) 0.0029(5) -0.0032(5) 0.0021(5)
C3 0.0278(7) 0.0132(5) 0.0250(6) -0.0008(5) -0.0022(5) -0.0002(5)
C4 0.0206(6) 0.0186(6) 0.0221(6) -0.0039(5) -0.0017(5) -0.0014(5)
C5 0.0168(6) 0.0190(6) 0.0181(6) 0.0007(5) -0.0004(5) 0.0013(5)
C6 0.0180(6) 0.0158(6) 0.0136(5) 0.0005(4) 0.0013(4) 0.0001(4)
C7 0.0164(6) 0.0166(6) 0.0160(6) -0.0012(4) 0.0004(4) -0.0004(4)
C8 0.0157(6) 0.0161(6) 0.0187(6) -0.0021(4) -0.0016(5) -0.0009(4)
C9 0.0169(6) 0.0161(6) 0.0170(6) -0.0007(5) 0.0003(5) 0.0006(4)
C10 0.0168(6) 0.0148(5) 0.0147(6) 0.0006(4) 0.0002(4) -0.0001(4)
C11 0.0186(6) 0.0142(5) 0.0189(6) -0.0019(5) -0.0004(5) -0.0004(4)
C12 0.0151(6) 0.0182(6) 0.0181(6) -0.0015(4) -0.0015(5) -0.0002(4)
C13 0.0172(6) 0.0160(6) 0.0142(5) 0.0033(4) 0.0004(4) 0.0006(4)
C14 0.0211(6) 0.0136(5) 0.0176(6) -0.0007(5) -0.0010(5) -0.0008(4)
C15 0.0160(6) 0.0170(6) 0.0183(6) -0.0018(4) -0.0024(5) 0.0001(4)

loop_
_atom_type_symbol
_atom_type_description
_atom_type_scat_dispersion_real
_atom_type_scat_dispersion_imag
_atom_type_scat_source
C C 0.0033 0.0016 'International Tables Vol C Tables 4.2.6.8 and 6.1.1.4'
H H 0.0000 0.0000 'International Tables Vol C Tables 4.2.6.8 and 6.1.1.4'
N N 0.0061 0.0033 'International Tables Vol C Tables 4.2.6.8 and 6.1.1.4'
O O 0.0106 0.0060 'International Tables Vol C Tables 4.2.6.8 and 6.1.1.4'

loop_
_geom_angle_atom_site_label_1
_geom_angle_atom_site_label_2
_geom_angle_atom_site_label_3
_geom_angle_site_symmetry_1
_geom_angle_site_symmetry_3
_geom_angle
_geom_angle_publ_flag
O2 N1 O3 . . 123.31(10) ?
O2 N1 C13 . . 118.46(10) ?
O3 N1 C13 . . 118.23(10) ?
C2 C1 C6 . . 120.54(11) ?
C2 C1 H1 . . 119.7 ?
C6 C1 H1 . . 119.7 ?
C3 C2 C1 . . 119.95(11) ?
C3 C2 H2 . . 120.0 ?
C1 C2 H2 . . 120.0 ?
C2 C3 C4 . . 120.28(11) ?
C2 C3 H3 . . 119.9 ?
C4 C3 H3 . . 119.9 ?
C5 C4 C3 . . 119.93(11) ?
C5 C4 H4 . . 120.0 ?
C3 C4 H4 . . 120.0 ?
C4 C5 C6 . . 120.44(11) ?
C4 C5 H5 . . 119.8 ?
C6 C5 H5 . . 119.8 ?
C5 C6 C1 . . 118.85(11) ?
C5 C6 C7 . . 123.37(11) ?
C1 C6 C7 . . 117.77(11) ?
C8 C7 C6 . . 127.53(11) ?
C8 C7 H7 . . 116.2 ?
C6 C7 H7 . . 116.2 ?
C7 C8 C9 . . 119.15(11) ?
C7 C8 H8 . . 120.4 ?
C9 C8 H8 . . 120.4 ?
O1 C9 C8 . . 121.21(11) ?
O1 C9 C10 . . 118.58(11) ?
C8 C9 C10 . . 120.21(10) ?
C11 C10 C15 . . 119.50(11) ?
C11 C10 C9 . . 123.39(11) ?
C15 C10 C9 . . 117.09(11) ?
C12 C11 C10 . . 120.40(11) ?
C12 C11 H11 . . 119.8 ?
C10 C11 H11 . . 119.8 ?
C13 C12 C11 . . 118.21(11) ?
C13 C12 H12 . . 120.9 ?
C11 C12 H12 . . 120.9 ?
C12 C13 C14 . . 122.88(11) ?
C12 C13 N1 . . 119.33(11) ?
C14 C13 N1 . . 117.79(10) ?
C15 C14 C13 . . 118.19(11) ?
C15 C14 H14 . . 120.9 ?
C13 C14 H14 . . 120.9 ?
C14 C15 C10 . . 120.80(11) ?
C14 C15 H15 . . 119.6 ?
C10 C15 H15 . . 119.6 ?

loop_
_geom_bond_atom_site_label_1
_geom_bond_atom_site_label_2
_geom_bond_site_symmetry_2
_geom_bond_distance
_geom_bond_publ_flag
O1 C9 . 1.2268(15) ?
O2 N1 . 1.2289(14) ?
O3 N1 . 1.2331(14) ?
N1 C13 . 1.4708(15) ?
C1 C2 . 1.3893(17) ?
C1 C6 . 1.4014(17) ?
C1 H1 . 0.95 ?
C2 C3 . 1.3851(18) ?
C2 H2 . 0.95 ?
C3 C4 . 1.3923(18) ?
C3 H3 . 0.95 ?
C4 C5 . 1.3885(17) ?
C4 H4 . 0.95 ?
C5 C6 . 1.4009(17) ?
C5 H5 . 0.95 ?
C6 C7 . 1.4624(16) ?
C7 C8 . 1.3389(17) ?
C7 H7 . 0.95 ?
C8 C9 . 1.4795(16) ?
C8 H8 . 0.95 ?
C9 C10 . 1.5060(16) ?
C10 C11 . 1.3951(17) ?
C10 C15 . 1.4000(16) ?
C11 C12 . 1.3920(17) ?
C11 H11 . 0.95 ?
C12 C13 . 1.3835(17) ?
C12 H12 . 0.95 ?
C13 C14 . 1.3850(17) ?
C14 C15 . 1.3808(16) ?
C14 H14 . 0.95 ?
C15 H15 . 0.95 ?

loop_
_geom_hbond_atom_site_label_D
_geom_hbond_atom_site_label_H
_geom_hbond_atom_site_label_A
_geom_hbond_site_symmetry_A
_geom_hbond_distance_DH
_geom_hbond_distance_HA
_geom_hbond_distance_DA
_geom_hbond_angle_DHA
C1 H1 O1 3_565 0.95 2.47 3.3314(15) 150
C5 H5 O3 2_755 0.95 2.56 3.4635(16) 160

loop_
_geom_torsion_atom_site_label_1
_geom_torsion_atom_site_label_2
_geom_torsion_atom_site_label_3
_geom_torsion_atom_site_label_4
_geom_torsion_site_symmetry_1
_geom_torsion_site_symmetry_2
_geom_torsion_site_symmetry_3
_geom_torsion_site_symmetry_4
_geom_torsion
_geom_torsion_publ_flag
C6 C1 C2 C3 . . . . 0.74(19) ?
C1 C2 C3 C4 . . . . -0.36(19) ?
C2 C3 C4 C5 . . . . -0.20(19) ?
C3 C4 C5 C6 . . . . 0.38(18) ?
C4 C5 C6 C1 . . . . 0.00(18) ?
C4 C5 C6 C7 . . . . -179.43(11) ?
C2 C1 C6 C5 . . . . -0.56(18) ?
C2 C1 C6 C7 . . . . 178.91(11) ?
C5 C6 C7 C8 . . . . 8.14(19) ?
C1 C6 C7 C8 . . . . -171.29(12) ?
C6 C7 C8 C9 . . . . 179.69(11) ?
C7 C8 C9 O1 . . . . 0.54(18) ?
C7 C8 C9 C10 . . . . -179.81(11) ?
O1 C9 C10 C11 . . . . 173.86(12) ?
C8 C9 C10 C11 . . . . -5.80(17) ?
O1 C9 C10 C15 . . . . -4.38(17) ?
C8 C9 C10 C15 . . . . 175.96(10) ?
C15 C10 C11 C12 . . . . 0.67(18) ?
C9 C10 C11 C12 . . . . -177.52(11) ?
C10 C11 C12 C13 . . . . 0.57(18) ?
C11 C12 C13 C14 . . . . -1.58(18) ?
C11 C12 C13 N1 . . . . 178.29(10) ?
O2 N1 C13 C12 . . . . -169.34(11) ?
O3 N1 C13 C12 . . . . 10.81(16) ?
O2 N1 C13 C14 . . . . 10.54(16) ?
O3 N1 C13 C14 . . . . -169.31(11) ?
C12 C13 C14 C15 . . . . 1.28(18) ?
N1 C13 C14 C15 . . . . -178.59(10) ?
C13 C14 C15 C10 . . . . 0.04(17) ?
C11 C10 C15 C14 . . . . -0.99(18) ?
C9 C10 C15 C14 . . . . 177.32(11) ?

loop_
_cod_related_entry_id
_cod_related_entry_database
_cod_related_entry_code
1 ChemSpider 4453550
